data_4126467
loop_
_publ_author_name
'Liniger, Marc'
'Liu, Yiyang'
'Stoltz, Brian M.'

_publ_section_title
;
 Sequential Ruthenium Catalysis for Olefin Isomerization and Oxidation:
 Application to the Synthesis of Unusual Amino Acids.
;
_journal_name_full 'Journal of the American Chemical Society'
_journal_paper_doi 10.1021/jacs.7b08496
_journal_year 2017
_chemical_absolute_configuration ad
_chemical_formula_sum 'C15 H20 N2 O3'
_chemical_formula_weight 276.33
_space_group_crystal_system orthorhombic
_space_group_IT_number 19
_space_group_name_Hall 'P 2ac 2ab'
_space_group_name_H-M_alt 'P 21 21 21'
_symmetry_space_group_name_Hall 'P 2ac 2ab'
_symmetry_space_group_name_H-M 'P 21 21 21'
_atom_sites_solution_hydrogens mixed
_atom_sites_solution_primary direct
_atom_sites_solution_secondary difmap
_audit_creation_method SHELXL-2014/6
_cell_angle_alpha 90
_cell_angle_beta 90
_cell_angle_gamma 90
_cell_formula_units_Z 4
_cell_length_a 8.2736(4)
_cell_length_b 10.1225(4)
_cell_length_c 17.1621(7)
_cell_measurement_reflns_used 9581
_cell_measurement_temperature 100(2)
_cell_measurement_theta_max 78.92
_cell_measurement_theta_min 5.07
_cell_volume 1437.32(11)
_computing_cell_refinement 'SAINT v8.34A (Bruker-AXS, 2007)'
_computing_data_collection 'APEX2 v2014.7-1 (Bruker-AXS, 2014)'
_computing_data_reduction 'SAINT v8.34A (Bruker-AXS, 2007)'
_computing_molecular_graphics 'Bruker SHELXTL'
_computing_publication_material 'Bruker SHELXTL'
_computing_structure_refinement 'SHELXL-2014/6 (Sheldrick, 2014)'
_computing_structure_solution 'SHELXS-2013/1 (She ldrick, 2013)'
_diffrn_ambient_temperature 100(2)
_diffrn_detector_area_resol_mean 10.24
_diffrn_measured_fraction_theta_full 0.995
_diffrn_measured_fraction_theta_max 0.972
_diffrn_measurement_device_type 'Bruker D8 VENTURE Kappa Duo PHOTON 100 CMOS'
_diffrn_measurement_method '\f and \w scans'
_diffrn_radiation_type CuK\a
_diffrn_radiation_wavelength 1.54178
_diffrn_reflns_av_R_equivalents 0.0294
_diffrn_reflns_av_unetI/netI 0.0251
_diffrn_reflns_Laue_measured_fraction_full 0.995
_diffrn_reflns_Laue_measured_fraction_max 0.972
_diffrn_reflns_limit_h_max 10
_diffrn_reflns_limit_h_min -8
_diffrn_reflns_limit_k_max 11
_diffrn_reflns_limit_k_min -12
_diffrn_reflns_limit_l_max 20
_diffrn_reflns_limit_l_min -18
_diffrn_reflns_number 10233
_diffrn_reflns_point_group_measured_fraction_full 0.974
_diffrn_reflns_point_group_measured_fraction_max 0.932
_diffrn_reflns_theta_full 67.679
_diffrn_reflns_theta_max 74.419
_diffrn_reflns_theta_min 5.072
_diffrn_source 'I\mS HB micro-focus sealed tube'
_exptl_absorpt_coefficient_mu 0.729
_exptl_absorpt_correction_T_max 0.7542
_exptl_absorpt_correction_T_min 0.6747
_exptl_absorpt_correction_type multi-scan
_exptl_absorpt_process_details 'SADABS-2014/3 (Sheldrick, 2014)'
_exptl_crystal_colour colourless
_exptl_crystal_density_diffrn 1.277
_exptl_crystal_density_method 'not measured'
_exptl_crystal_description Block
_exptl_crystal_F_000 592
_exptl_crystal_size_max 0.250
_exptl_crystal_size_mid 0.150
_exptl_crystal_size_min 0.100
_refine_diff_density_max 0.166
_refine_diff_density_min -0.202
_refine_diff_density_rms 0.043
_refine_ls_abs_structure_details
; 
 Flack x determined using 1020 quotients [(I+)-(I-)]/[(I+)+(I-)] 
 (Parsons, Flack and Wagner, Acta Cryst. B69 (2013) 249-259). 
;
_refine_ls_abs_structure_Flack -0.07(8)
_refine_ls_extinction_method none
_refine_ls_goodness_of_fit_ref 1.091
_refine_ls_hydrogen_treatment mixed
_refine_ls_matrix_type full
_refine_ls_number_parameters 188
_refine_ls_number_reflns 2744
_refine_ls_number_restraints 2
_refine_ls_restrained_S_all 1.091
_refine_ls_R_factor_all 0.0316
_refine_ls_R_factor_gt 0.0295
_refine_ls_shift/su_max 0.000
_refine_ls_shift/su_mean 0.000
_refine_ls_structure_factor_coef Fsqd
_refine_ls_weighting_details 'w=1/[\s^2^(Fo^2^)+(0.0361P)^2^+0.2239P] where P=(Fo^2^+2Fc^2^)/3'
_refine_ls_weighting_scheme calc
_refine_ls_wR_factor_gt 0.0705
_refine_ls_wR_factor_ref 0.0719
_reflns_Friedel_coverage 0.653
_reflns_Friedel_fraction_full 0.945
_reflns_Friedel_fraction_max 0.876
_reflns_number_gt 2645
_reflns_number_total 2744
_reflns_threshold_expression 'I > 2\s(I)'
_cod_data_source_file ja7b08496_si_009.cif
_cod_data_source_block P14078
_cod_database_code 4126467
_shelx_space_group_comment
; 
The symmetry employed for this shelxl refinement is uniquely defined 
by the following loop, which should always be used as a source of 
symmetry information in preference to the above space-group names. 
They are only intended as comments. 
;
_shelx_estimated_absorpt_t_min 0.839
_shelx_estimated_absorpt_t_max 0.931
_shelxl_version_number 2014/6

loop_
_space_group_symop_operation_xyz
'x, y, z'
'-x+1/2, -y, z+1/2'
'-x, y+1/2, -z+1/2'
'x+1/2, -y+1/2, -z'

loop_
_atom_site_label
_atom_site_type_symbol
_atom_site_fract_x
_atom_site_fract_y
_atom_site_fract_z
_atom_site_U_iso_or_equiv
_atom_site_adp_type
_atom_site_occupancy
_atom_site_site_symmetry_order
_atom_site_calc_flag
_atom_site_refinement_flags_posn
_atom_site_refinement_flags_adp
O1 O 0.57576(14) 0.27879(12) 0.50614(6) 0.0191(3) Uani 1 1 d . .
C1 C 0.61286(19) 0.25832(17) 0.43695(9) 0.0161(3) Uani 1 1 d . .
N1 N 0.76630(17) 0.25595(16) 0.41347(8) 0.0187(3) Uani 1 1 d D .
H1N H 0.838(2) 0.263(2) 0.4488(11) 0.022 Uiso 1 1 d D U
C2 C 0.8242(2) 0.2460(2) 0.33336(10) 0.0230(4) Uani 1 1 d . .
H2A H 0.9269 0.1959 0.3325 0.028 Uiso 1 1 calc R U
H2B H 0.8460 0.3357 0.3129 0.028 Uiso 1 1 calc R U
C3 C 0.7021(2) 0.1777(2) 0.28131(10) 0.0245(4) Uani 1 1 d . .
H3A H 0.6984 0.0823 0.2939 0.029 Uiso 1 1 calc R U
H3B H 0.7348 0.1873 0.2261 0.029 Uiso 1 1 calc R U
C4 C 0.5356(2) 0.2385(2) 0.29324(9) 0.0212(4) Uani 1 1 d . .
H4A H 0.4572 0.1952 0.2580 0.025 Uiso 1 1 calc R U
H4B H 0.5395 0.3335 0.2798 0.025 Uiso 1 1 calc R U
C5 C 0.47906(19) 0.22246(17) 0.37796(9) 0.0161(3) Uani 1 1 d . .
C6 C 0.4342(2) 0.07778(17) 0.39761(10) 0.0190(4) Uani 1 1 d . .
H6A H 0.5312 0.0219 0.3903 0.023 Uiso 1 1 calc R U
H6B H 0.4037 0.0730 0.4533 0.023 Uiso 1 1 calc R U
C7 C 0.2971(2) 0.02043(18) 0.34939(12) 0.0291(4) Uani 1 1 d . .
H7A H 0.1994 0.0736 0.3570 0.044 Uiso 1 1 calc R U
H7B H 0.2763 -0.0707 0.3659 0.044 Uiso 1 1 calc R U
H7C H 0.3273 0.0213 0.2942 0.044 Uiso 1 1 calc R U
N2 N 0.33755(17) 0.30525(14) 0.39314(8) 0.0162(3) Uani 1 1 d D .
H2N H 0.257(2) 0.2714(19) 0.4205(10) 0.019 Uiso 1 1 d D U
C8 C 0.3581(2) 0.43765(17) 0.39987(10) 0.0189(4) Uani 1 1 d . .
O2 O 0.47828(15) 0.49811(13) 0.38098(8) 0.0273(3) Uani 1 1 d . .
O3 O 0.22381(15) 0.49477(12) 0.43055(7) 0.0233(3) Uani 1 1 d . .
C9 C 0.2338(3) 0.63543(18) 0.44329(11) 0.0274(4) Uani 1 1 d . .
H9A H 0.1276 0.6758 0.4315 0.033 Uiso 1 1 calc R U
H9B H 0.3139 0.6734 0.4067 0.033 Uiso 1 1 calc R U
C11 C 0.2815(2) 0.67089(17) 0.52537(10) 0.0189(4) Uani 1 1 d . .
C12 C 0.3697(2) 0.58624(18) 0.57325(11) 0.0229(4) Uani 1 1 d . .
H12 H 0.4027 0.5022 0.5544 0.027 Uiso 1 1 calc R U
C13 C 0.4095(2) 0.6247(2) 0.64868(10) 0.0240(4) Uani 1 1 d . .
H13 H 0.4670 0.5659 0.6817 0.029 Uiso 1 1 calc R U
C14 C 0.3656(2) 0.7485(2) 0.67579(11) 0.0283(4) Uani 1 1 d . .
H14 H 0.3937 0.7748 0.7272 0.034 Uiso 1 1 calc R U
C15 C 0.2809(2) 0.8336(2) 0.62785(11) 0.0307(5) Uani 1 1 d . .
H15 H 0.2522 0.9191 0.6460 0.037 Uiso 1 1 calc R U
C16 C 0.2379(2) 0.79467(19) 0.55349(10) 0.0246(4) Uani 1 1 d . .
H16 H 0.1778 0.8531 0.5213 0.030 Uiso 1 1 calc R U

loop_
_atom_site_aniso_label
_atom_site_aniso_U_11
_atom_site_aniso_U_22
_atom_site_aniso_U_33
_atom_site_aniso_U_23
_atom_site_aniso_U_13
_atom_site_aniso_U_12
O1 0.0155(6) 0.0291(7) 0.0126(5) -0.0025(5) -0.0005(4) 0.0009(5)
C1 0.0147(8) 0.0180(8) 0.0157(8) 0.0012(7) -0.0012(6) 0.0001(7)
N1 0.0132(7) 0.0294(8) 0.0134(6) -0.0008(6) -0.0009(5) -0.0011(6)
C2 0.0158(8) 0.0374(10) 0.0157(8) 0.0011(7) 0.0041(6) 0.0006(8)
C3 0.0188(9) 0.0403(11) 0.0144(8) -0.0024(7) 0.0018(7) 0.0020(8)
C4 0.0174(8) 0.0332(10) 0.0130(7) 0.0010(7) -0.0009(6) 0.0004(8)
C5 0.0124(7) 0.0205(8) 0.0154(8) -0.0010(6) -0.0005(6) -0.0002(6)
C6 0.0179(8) 0.0199(8) 0.0194(8) -0.0001(7) -0.0004(7) 0.0009(7)
C7 0.0281(10) 0.0218(9) 0.0373(11) -0.0044(8) -0.0084(9) -0.0015(8)
N2 0.0130(6) 0.0188(7) 0.0167(7) 0.0011(6) -0.0001(6) -0.0006(6)
C8 0.0182(8) 0.0227(8) 0.0158(8) 0.0003(7) -0.0052(7) 0.0004(7)
O2 0.0248(6) 0.0248(6) 0.0323(7) 0.0034(6) -0.0016(6) -0.0083(6)
O3 0.0225(6) 0.0208(6) 0.0266(6) -0.0044(5) -0.0045(5) 0.0039(6)
C9 0.0395(11) 0.0191(8) 0.0238(9) -0.0029(7) -0.0095(8) 0.0076(8)
C11 0.0163(8) 0.0225(8) 0.0179(8) 0.0008(6) -0.0006(7) -0.0007(7)
C12 0.0232(9) 0.0226(9) 0.0229(9) 0.0011(7) -0.0011(7) 0.0022(7)
C13 0.0171(8) 0.0339(10) 0.0212(9) 0.0039(8) -0.0015(7) 0.0035(8)
C14 0.0198(8) 0.0465(12) 0.0186(9) -0.0073(9) -0.0035(7) 0.0077(9)
C15 0.0266(10) 0.0358(10) 0.0296(10) -0.0113(8) -0.0044(8) 0.0133(9)
C16 0.0228(9) 0.0279(10) 0.0233(9) -0.0018(7) -0.0029(7) 0.0087(8)

loop_
_atom_type_symbol
_atom_type_description
_atom_type_scat_dispersion_real
_atom_type_scat_dispersion_imag
_atom_type_scat_source
C C 0.0181 0.0091 'International Tables Vol C Tables 4.2.6.8 and 6.1.1.4'
H H 0.0000 0.0000 'International Tables Vol C Tables 4.2.6.8 and 6.1.1.4'
N N 0.0311 0.0180 'International Tables Vol C Tables 4.2.6.8 and 6.1.1.4'
O O 0.0492 0.0322 'International Tables Vol C Tables 4.2.6.8 and 6.1.1.4'

loop_
_geom_angle_atom_site_label_1
_geom_angle_atom_site_label_2
_geom_angle_atom_site_label_3
_geom_angle
O1 C1 N1 121.80(15)
O1 C1 C5 119.23(14)
N1 C1 C5 118.75(14)
C1 N1 C2 126.79(14)
C1 N1 H1N 116.6(14)
C2 N1 H1N 116.6(14)
N1 C2 C3 111.61(14)
N1 C2 H2A 109.3
C3 C2 H2A 109.3
N1 C2 H2B 109.3
C3 C2 H2B 109.3
H2A C2 H2B 108.0
C2 C3 C4 109.87(15)
C2 C3 H3A 109.7
C4 C3 H3A 109.7
C2 C3 H3B 109.7
C4 C3 H3B 109.7
H3A C3 H3B 108.2
C3 C4 C5 111.13(14)
C3 C4 H4A 109.4
C5 C4 H4A 109.4
C3 C4 H4B 109.4
C5 C4 H4B 109.4
H4A C4 H4B 108.0
N2 C5 C4 110.60(14)
N2 C5 C1 108.82(13)
C4 C5 C1 112.18(13)
N2 C5 C6 108.12(13)
C4 C5 C6 112.28(14)
C1 C5 C6 104.58(13)
C7 C6 C5 114.97(14)
C7 C6 H6A 108.5
C5 C6 H6A 108.5
C7 C6 H6B 108.5
C5 C6 H6B 108.5
H6A C6 H6B 107.5
C6 C7 H7A 109.5
C6 C7 H7B 109.5
H7A C7 H7B 109.5
C6 C7 H7C 109.5
H7A C7 H7C 109.5
H7B C7 H7C 109.5
C8 N2 C5 118.76(14)
C8 N2 H2N 115.6(13)
C5 N2 H2N 118.4(13)
O2 C8 N2 125.39(17)
O2 C8 O3 124.04(16)
N2 C8 O3 110.57(15)
C8 O3 C9 115.58(15)
O3 C9 C11 113.07(15)
O3 C9 H9A 109.0
C11 C9 H9A 109.0
O3 C9 H9B 109.0
C11 C9 H9B 109.0
H9A C9 H9B 107.8
C16 C11 C12 119.05(16)
C16 C11 C9 118.11(16)
C12 C11 C9 122.83(16)
C13 C12 C11 120.02(17)
C13 C12 H12 120.0
C11 C12 H12 120.0
C14 C13 C12 120.26(17)
C14 C13 H13 119.9
C12 C13 H13 119.9
C15 C14 C13 119.80(17)
C15 C14 H14 120.1
C13 C14 H14 120.1
C16 C15 C14 120.15(18)
C16 C15 H15 119.9
C14 C15 H15 119.9
C15 C16 C11 120.70(17)
C15 C16 H16 119.7
C11 C16 H16 119.7

loop_
_geom_bond_atom_site_label_1
_geom_bond_atom_site_label_2
_geom_bond_distance
O1 C1 1.244(2)
C1 N1 1.332(2)
C1 C5 1.543(2)
N1 C2 1.459(2)
N1 H1N 0.851(17)
C2 C3 1.515(2)
C2 H2A 0.9900
C2 H2B 0.9900
C3 C4 1.522(2)
C3 H3A 0.9900
C3 H3B 0.9900
C4 C5 1.536(2)
C4 H4A 0.9900
C4 H4B 0.9900
C5 N2 1.463(2)
C5 C6 1.548(2)
C6 C7 1.519(2)
C6 H6A 0.9900
C6 H6B 0.9900
C7 H7A 0.9800
C7 H7B 0.9800
C7 H7C 0.9800
N2 C8 1.356(2)
N2 H2N 0.885(17)
C8 O2 1.212(2)
C8 O3 1.359(2)
O3 C9 1.443(2)
C9 C11 1.506(2)
C9 H9A 0.9900
C9 H9B 0.9900
C11 C16 1.390(2)
C11 C12 1.394(2)
C12 C13 1.391(3)
C12 H12 0.9500
C13 C14 1.385(3)
C13 H13 0.9500
C14 C15 1.383(3)
C14 H14 0.9500
C15 C16 1.382(3)
C15 H15 0.9500
C16 H16 0.9500

loop_
_geom_hbond_atom_site_label_D
_geom_hbond_atom_site_label_H
_geom_hbond_atom_site_label_A
_geom_hbond_distance_DH
_geom_hbond_distance_HA
_geom_hbond_distance_DA
_geom_hbond_angle_DHA
_geom_hbond_site_symmetry_A
N1 H1N O1 0.851(17) 2.155(19) 2.9296(19) 151.2(19) 4_556
C4 H4B O2 0.99 2.46 3.066(2) 119.2 .
N2 H2N O1 0.885(17) 2.023(17) 2.8988(18) 170.5(18) 4_456

loop_
_geom_torsion_atom_site_label_1
_geom_torsion_atom_site_label_2
_geom_torsion_atom_site_label_3
_geom_torsion_atom_site_label_4
_geom_torsion
O1 C1 N1 C2 -173.52(17)
C5 C1 N1 C2 12.0(3)
C1 N1 C2 C3 -26.0(3)
N1 C2 C3 C4 48.7(2)
C2 C3 C4 C5 -60.7(2)
C3 C4 C5 N2 167.52(14)
C3 C4 C5 C1 45.8(2)
C3 C4 C5 C6 -71.62(18)
O1 C1 C5 N2 41.3(2)
N1 C1 C5 N2 -144.02(15)
O1 C1 C5 C4 164.04(15)
N1 C1 C5 C4 -21.3(2)
O1 C1 C5 C6 -74.02(18)
N1 C1 C5 C6 100.63(17)
N2 C5 C6 C7 61.38(18)
C4 C5 C6 C7 -60.90(19)
C1 C5 C6 C7 177.22(15)
C4 C5 N2 C8 -73.64(18)
C1 C5 N2 C8 50.01(19)
C6 C5 N2 C8 163.05(14)
C5 N2 C8 O2 13.9(3)
C5 N2 C8 O3 -166.47(13)
O2 C8 O3 C9 -2.7(2)
N2 C8 O3 C9 177.71(14)
C8 O3 C9 C11 -95.57(18)
O3 C9 C11 C16 -156.16(16)
O3 C9 C11 C12 25.2(3)
C16 C11 C12 C13 1.6(3)
C9 C11 C12 C13 -179.78(18)
C11 C12 C13 C14 -1.8(3)
C12 C13 C14 C15 0.5(3)
C13 C14 C15 C16 1.0(3)
C14 C15 C16 C11 -1.2(3)
C12 C11 C16 C15 -0.1(3)
C9 C11 C16 C15 -178.80(18)
